data_4030209
loop_
_publ_author_name
'Freudenberg, Jan'
'Uptmoor, Andrea C.'
'Rominger, Frank'
'Bunz, Uwe H. F.'

_publ_section_title
;
 Photolability of per-arylated butadienes: en route to
 dihydronaphthalenes.
;
_journal_issue 23
_journal_name_full 'The Journal of organic chemistry'
_journal_page_first 11787
_journal_page_last 11791
_journal_paper_doi 10.1021/jo502293q
_journal_volume 79
_journal_year 2014
_chemical_formula_sum 'C46 H42 O6'
_chemical_formula_weight 690.79
_chemical_name_common '3b in manuscript'
_chemical_name_systematic
; 
 ? 
;
_space_group_crystal_system triclinic
_space_group_IT_number 2
_space_group_name_Hall '-P 1'
_space_group_name_H-M_alt 'P -1'
_symmetry_space_group_name_Hall '-P 1'
_symmetry_space_group_name_H-M 'P -1'
_atom_sites_solution_hydrogens geom
_audit_creation_method SHELXL-2014
_cell_angle_alpha 97.6701(14)
_cell_angle_beta 103.6321(13)
_cell_angle_gamma 111.8340(13)
_cell_formula_units_Z 2
_cell_length_a 9.6352(5)
_cell_length_b 11.5649(7)
_cell_length_c 18.7317(11)
_cell_measurement_reflns_used 7149
_cell_measurement_temperature 200(2)
_cell_measurement_theta_max 25.10
_cell_measurement_theta_min 2.31
_cell_volume 1825.52(18)
_computing_cell_refinement 'Bruker SAINT'
_computing_data_collection 'Bruker APEX2'
_computing_data_reduction 'Bruker SAINT'
_computing_molecular_graphics 'Bruker SHELXTL'
_computing_publication_material 'Bruker SHELXTL'
_computing_structure_refinement 'SHELXL-2014 (Sheldrick, 2014)'
_computing_structure_solution 'SHELXS-97 (Sheldrick 2008)'
_diffrn_ambient_temperature 200(2)
_diffrn_measured_fraction_theta_full 0.998
_diffrn_measured_fraction_theta_max 0.995
_diffrn_measurement_device_type 'Bruker APEX-II Quazar'
_diffrn_measurement_method '\f and \w scans'
_diffrn_radiation_type MoK\a
_diffrn_radiation_wavelength 0.71073
_diffrn_reflns_av_R_equivalents 0.0467
_diffrn_reflns_av_unetI/netI 0.0428
_diffrn_reflns_Laue_measured_fraction_full 0.998
_diffrn_reflns_Laue_measured_fraction_max 0.995
_diffrn_reflns_limit_h_max 12
_diffrn_reflns_limit_h_min -12
_diffrn_reflns_limit_k_max 14
_diffrn_reflns_limit_k_min -14
_diffrn_reflns_limit_l_max 23
_diffrn_reflns_limit_l_min -23
_diffrn_reflns_number 31902
_diffrn_reflns_point_group_measured_fraction_full 0.998
_diffrn_reflns_point_group_measured_fraction_max 0.995
_diffrn_reflns_theta_full 25.242
_diffrn_reflns_theta_max 26.440
_diffrn_reflns_theta_min 1.154
_diffrn_source 'ImuS microsource'
_exptl_absorpt_coefficient_mu 0.082
_exptl_absorpt_correction_T_max 0.9585
_exptl_absorpt_correction_T_min 0.9150
_exptl_absorpt_correction_type multi-scan
_exptl_absorpt_process_details
;
Sheldrick, G. M. (2008). <i>SADABS</i>. University of G\"ottingen, Germany.
;
_exptl_crystal_colour colourless
_exptl_crystal_density_diffrn 1.257
_exptl_crystal_description polyhedron
_exptl_crystal_F_000 732
_exptl_crystal_size_max 0.170
_exptl_crystal_size_mid 0.150
_exptl_crystal_size_min 0.130
_refine_diff_density_max 0.203
_refine_diff_density_min -0.249
_refine_diff_density_rms 0.046
_refine_ls_extinction_method none
_refine_ls_goodness_of_fit_ref 1.020
_refine_ls_hydrogen_treatment constr
_refine_ls_matrix_type full
_refine_ls_number_parameters 475
_refine_ls_number_reflns 7469
_refine_ls_number_restraints 0
_refine_ls_restrained_S_all 1.020
_refine_ls_R_factor_all 0.0744
_refine_ls_R_factor_gt 0.0482
_refine_ls_shift/su_max 0.001
_refine_ls_shift/su_mean 0.000
_refine_ls_structure_factor_coef Fsqd
_refine_ls_weighting_details 'w=1/[\s^2^(Fo^2^)+(0.0440P)^2^+0.7969P] where P=(Fo^2^+2Fc^2^)/3'
_refine_ls_weighting_scheme calc
_refine_ls_wR_factor_gt 0.1061
_refine_ls_wR_factor_ref 0.1196
_reflns_Friedel_coverage 0.000
_reflns_number_gt 5290
_reflns_number_total 7469
_reflns_threshold_expression 'I > 2\s(I)'
_cod_data_source_file jo502293q_si_001.cif
_cod_data_source_block jaf42
_cod_depositor_comments 'Adding full bibliography for 4030204--4030209.cif.'
_cod_database_code 4030209
_shelx_space_group_comment
; 
The symmetry employed for this shelxl refinement is uniquely defined 
by the following loop, which should always be used as a source of 
symmetry information in preference to the above space-group names. 
They are only intended as comments. 
;
_shelx_estimated_absorpt_t_min 0.986
_shelx_estimated_absorpt_t_max 0.989
_shelxl_version_number 2014-3

loop_
_space_group_symop_operation_xyz
'x, y, z'
'-x, -y, -z'

loop_
_atom_site_label
_atom_site_type_symbol
_atom_site_fract_x
_atom_site_fract_y
_atom_site_fract_z
_atom_site_U_iso_or_equiv
_atom_site_adp_type
_atom_site_occupancy
_atom_site_site_symmetry_order
_atom_site_calc_flag
_atom_site_refinement_flags_posn
_atom_site_refinement_flags_adp
C1 C 1.0168(2) 0.79367(16) 0.69444(9) 0.0227(4) Uani 1 1 d . .
C2 C 0.8906(2) 0.70228(16) 0.72525(9) 0.0235(4) Uani 1 1 d . .
H2 H 0.7992 0.7259 0.7143 0.028 Uiso 1 1 calc R U
C3 C 0.9527(2) 0.72640(16) 0.81099(10) 0.0237(4) Uani 1 1 d . .
C4 C 1.1064(2) 0.75964(16) 0.84537(10) 0.0225(4) Uani 1 1 d . .
C11 C 0.9540(2) 0.76076(16) 0.60736(10) 0.0236(4) Uani 1 1 d . .
C12 C 0.8977(2) 0.83748(18) 0.56908(10) 0.0298(4) Uani 1 1 d . .
H12 H 0.9043 0.9151 0.5972 0.036 Uiso 1 1 calc R U
C13 C 0.8324(2) 0.80342(19) 0.49121(11) 0.0361(5) Uani 1 1 d . .
H13 H 0.7960 0.8582 0.4667 0.043 Uiso 1 1 calc R U
C14 C 0.8196(2) 0.69047(18) 0.44855(10) 0.0313(4) Uani 1 1 d . .
C15 C 0.8766(2) 0.61323(18) 0.48499(10) 0.0294(4) Uani 1 1 d . .
H15 H 0.8702 0.5360 0.4565 0.035 Uiso 1 1 calc R U
C16 C 0.9431(2) 0.64901(18) 0.56318(10) 0.0279(4) Uani 1 1 d . .
H16 H 0.9824 0.5954 0.5874 0.033 Uiso 1 1 calc R U
O18 O 0.75135(19) 0.66431(14) 0.37225(7) 0.0473(4) Uani 1 1 d . .
C18 C 0.7104(3) 0.5388(2) 0.32849(11) 0.0430(5) Uani 1 1 d . .
H18A H 0.6556 0.5304 0.2756 0.065 Uiso 1 1 calc R U
H18B H 0.6414 0.4744 0.3485 0.065 Uiso 1 1 calc R U
H18C H 0.8061 0.5256 0.3314 0.065 Uiso 1 1 calc R U
C21 C 0.8269(2) 0.55968(17) 0.68797(10) 0.0253(4) Uani 1 1 d . .
C22 C 0.6786(2) 0.49668(18) 0.63395(11) 0.0318(4) Uani 1 1 d . .
H22 H 0.6168 0.5432 0.6217 0.038 Uiso 1 1 calc R U
C23 C 0.6191(2) 0.3682(2) 0.59771(11) 0.0382(5) Uani 1 1 d . .
H23 H 0.5169 0.3271 0.5618 0.046 Uiso 1 1 calc R U
C24 C 0.7085(2) 0.29943(18) 0.61375(11) 0.0367(5) Uani 1 1 d . .
C25 C 0.8545(2) 0.35833(18) 0.66831(11) 0.0354(5) Uani 1 1 d . .
H25 H 0.9159 0.3115 0.6802 0.042 Uiso 1 1 calc R U
C26 C 0.9106(2) 0.48652(17) 0.70558(11) 0.0301(4) Uani 1 1 d . .
H26 H 1.0093 0.5254 0.7443 0.036 Uiso 1 1 calc R U
O28 O 0.64216(18) 0.17330(13) 0.57318(9) 0.0509(4) Uani 1 1 d . .
C28 C 0.7432(3) 0.1092(2) 0.57459(16) 0.0656(8) Uani 1 1 d . .
H28A H 0.6866 0.0255 0.5378 0.098 Uiso 1 1 calc R U
H28B H 0.7769 0.0967 0.6255 0.098 Uiso 1 1 calc R U
H28C H 0.8356 0.1613 0.5614 0.098 Uiso 1 1 calc R U
C31 C 0.8366(2) 0.70582(17) 0.85366(10) 0.0253(4) Uani 1 1 d . .
C32 C 0.7071(2) 0.58781(18) 0.83731(11) 0.0331(4) Uani 1 1 d . .
H32 H 0.6893 0.5204 0.7964 0.040 Uiso 1 1 calc R U
C33 C 0.6048(2) 0.56771(19) 0.87950(12) 0.0373(5) Uani 1 1 d . .
H33 H 0.5178 0.4867 0.8676 0.045 Uiso 1 1 calc R U
C34 C 0.6274(2) 0.6642(2) 0.93902(11) 0.0336(5) Uani 1 1 d . .
C35 C 0.7528(2) 0.7826(2) 0.95571(11) 0.0331(4) Uani 1 1 d . .
H35 H 0.7686 0.8500 0.9961 0.040 Uiso 1 1 calc R U
C36 C 0.8554(2) 0.80234(18) 0.91290(10) 0.0289(4) Uani 1 1 d . .
H36 H 0.9410 0.8841 0.9244 0.035 Uiso 1 1 calc R U
O38 O 0.51850(18) 0.63420(15) 0.97701(9) 0.0505(4) Uani 1 1 d . .
C38 C 0.5437(3) 0.7276(3) 1.04162(13) 0.0552(7) Uani 1 1 d . .
H38A H 0.4671 0.6902 1.0677 0.083 Uiso 1 1 calc R U
H38B H 0.5311 0.8015 1.0258 0.083 Uiso 1 1 calc R U
H38C H 0.6504 0.7557 1.0760 0.083 Uiso 1 1 calc R U
C41 C 1.1646(2) 0.77208(16) 0.92854(10) 0.0229(4) Uani 1 1 d . .
C42 C 1.1107(2) 0.66455(17) 0.95748(10) 0.0285(4) Uani 1 1 d . .
H42 H 1.0429 0.5834 0.9235 0.034 Uiso 1 1 calc R U
C43 C 1.1531(2) 0.67304(18) 1.03377(10) 0.0320(4) Uani 1 1 d . .
H43 H 1.1153 0.5980 1.0518 0.038 Uiso 1 1 calc R U
C44 C 1.2508(2) 0.79021(18) 1.08476(10) 0.0293(4) Uani 1 1 d . .
C45 C 1.3075(2) 0.89882(18) 1.05800(11) 0.0323(4) Uani 1 1 d . .
H45 H 1.3745 0.9799 1.0923 0.039 Uiso 1 1 calc R U
C46 C 1.2652(2) 0.88766(17) 0.98012(10) 0.0291(4) Uani 1 1 d . .
H46 H 1.3068 0.9620 0.9619 0.035 Uiso 1 1 calc R U
O48 O 1.28474(17) 0.78667(14) 1.15944(7) 0.0445(4) Uani 1 1 d . .
C48 C 1.3899(3) 0.9032(2) 1.21414(12) 0.0535(6) Uani 1 1 d . .
H48A H 1.4076 0.8869 1.2648 0.080 Uiso 1 1 calc R U
H48B H 1.3445 0.9661 1.2120 0.080 Uiso 1 1 calc R U
H48C H 1.4903 0.9368 1.2034 0.080 Uiso 1 1 calc R U
C51 C 1.21492(19) 0.77087(16) 0.80004(9) 0.0225(4) Uani 1 1 d . .
C52 C 1.17155(19) 0.77971(16) 0.72463(9) 0.0223(4) Uani 1 1 d . .
C53 C 1.2727(2) 0.78424(16) 0.68175(10) 0.0250(4) Uani 1 1 d . .
H53 H 1.2435 0.7906 0.6308 0.030 Uiso 1 1 calc R U
C54 C 1.4156(2) 0.77956(17) 0.71273(10) 0.0268(4) Uani 1 1 d . .
C55 C 1.4582(2) 0.76848(18) 0.78675(10) 0.0294(4) Uani 1 1 d . .
H55 H 1.5551 0.7635 0.8078 0.035 Uiso 1 1 calc R U
C56 C 1.3589(2) 0.76477(17) 0.82945(10) 0.0265(4) Uani 1 1 d . .
H56 H 1.3891 0.7579 0.8802 0.032 Uiso 1 1 calc R U
O58 O 1.52220(15) 0.78341(14) 0.67459(7) 0.0363(3) Uani 1 1 d . .
C58 C 1.4816(3) 0.7916(2) 0.59778(12) 0.0483(6) Uani 1 1 d . .
H58A H 1.5670 0.7942 0.5772 0.073 Uiso 1 1 calc R U
H58B H 1.4652 0.8698 0.5954 0.073 Uiso 1 1 calc R U
H58C H 1.3848 0.7164 0.5679 0.073 Uiso 1 1 calc R U
C61 C 1.0552(2) 0.93617(17) 0.72746(9) 0.0234(4) Uani 1 1 d . .
C62 C 0.9708(2) 0.97784(18) 0.76671(11) 0.0306(4) Uani 1 1 d . .
H62 H 0.8805 0.9160 0.7738 0.037 Uiso 1 1 calc R U
C63 C 1.0143(2) 1.10790(18) 0.79616(11) 0.0321(4) Uani 1 1 d . .
H63 H 0.9548 1.1337 0.8234 0.039 Uiso 1 1 calc R U
C64 C 1.1438(2) 1.19901(17) 0.78565(10) 0.0298(4) Uani 1 1 d . .
C65 C 1.2283(2) 1.15976(18) 0.74488(11) 0.0320(4) Uani 1 1 d . .
H65 H 1.3168 1.2219 0.7366 0.038 Uiso 1 1 calc R U
C66 C 1.1842(2) 1.03128(17) 0.71651(10) 0.0276(4) Uani 1 1 d . .
H66 H 1.2430 1.0061 0.6885 0.033 Uiso 1 1 calc R U
O68 O 1.20051(17) 1.32917(12) 0.81326(8) 0.0418(4) Uani 1 1 d . .
C68 C 1.1323(3) 1.3749(2) 0.86412(13) 0.0463(6) Uani 1 1 d . .
H68A H 1.1920 1.4679 0.8843 0.069 Uiso 1 1 calc R U
H68B H 1.1352 1.3323 0.9060 0.069 Uiso 1 1 calc R U
H68C H 1.0230 1.3557 0.8370 0.069 Uiso 1 1 calc R U

loop_
_atom_site_aniso_label
_atom_site_aniso_U_11
_atom_site_aniso_U_22
_atom_site_aniso_U_33
_atom_site_aniso_U_23
_atom_site_aniso_U_13
_atom_site_aniso_U_12
C1 0.0220(9) 0.0228(9) 0.0238(9) 0.0050(7) 0.0055(7) 0.0110(7)
C2 0.0193(9) 0.0233(9) 0.0276(9) 0.0041(7) 0.0062(7) 0.0101(7)
C3 0.0225(9) 0.0191(9) 0.0283(9) 0.0033(7) 0.0090(7) 0.0074(7)
C4 0.0215(9) 0.0177(9) 0.0267(9) 0.0039(7) 0.0081(7) 0.0067(7)
C11 0.0194(9) 0.0244(9) 0.0269(9) 0.0050(7) 0.0065(7) 0.0098(7)
C12 0.0291(10) 0.0259(10) 0.0328(10) 0.0033(8) 0.0042(8) 0.0145(8)
C13 0.0430(12) 0.0304(11) 0.0337(11) 0.0090(9) 0.0020(9) 0.0197(9)
C14 0.0322(11) 0.0323(11) 0.0239(9) 0.0057(8) 0.0036(8) 0.0110(9)
C15 0.0311(10) 0.0279(10) 0.0297(10) 0.0040(8) 0.0112(8) 0.0129(8)
C16 0.0268(10) 0.0307(10) 0.0305(10) 0.0093(8) 0.0090(8) 0.0160(8)
O18 0.0671(10) 0.0398(9) 0.0255(7) 0.0038(6) -0.0008(7) 0.0230(8)
C18 0.0496(13) 0.0430(13) 0.0282(10) -0.0003(9) 0.0049(9) 0.0178(11)
C21 0.0231(9) 0.0235(9) 0.0273(9) 0.0050(7) 0.0094(7) 0.0072(8)
C22 0.0246(10) 0.0331(11) 0.0341(10) 0.0020(8) 0.0079(8) 0.0111(8)
C23 0.0255(10) 0.0373(12) 0.0374(11) -0.0041(9) 0.0046(8) 0.0053(9)
C24 0.0398(12) 0.0245(10) 0.0379(11) 0.0011(9) 0.0140(9) 0.0061(9)
C25 0.0375(11) 0.0281(11) 0.0419(12) 0.0097(9) 0.0110(9) 0.0155(9)
C26 0.0282(10) 0.0254(10) 0.0325(10) 0.0050(8) 0.0057(8) 0.0096(8)
O28 0.0521(10) 0.0261(8) 0.0579(10) -0.0066(7) 0.0116(8) 0.0075(7)
C28 0.0763(19) 0.0324(13) 0.0826(19) -0.0041(13) 0.0266(15) 0.0219(13)
C31 0.0211(9) 0.0269(10) 0.0290(9) 0.0074(8) 0.0081(7) 0.0107(8)
C32 0.0289(10) 0.0291(11) 0.0401(11) 0.0069(9) 0.0138(9) 0.0096(9)
C33 0.0312(11) 0.0306(11) 0.0524(13) 0.0162(10) 0.0191(10) 0.0097(9)
C34 0.0315(11) 0.0451(12) 0.0406(11) 0.0235(10) 0.0205(9) 0.0237(10)
C35 0.0332(11) 0.0406(12) 0.0310(10) 0.0067(9) 0.0116(8) 0.0212(10)
C36 0.0225(9) 0.0296(10) 0.0332(10) 0.0048(8) 0.0084(8) 0.0107(8)
O38 0.0507(10) 0.0595(10) 0.0662(11) 0.0316(9) 0.0420(8) 0.0298(8)
C38 0.0556(15) 0.094(2) 0.0456(13) 0.0311(14) 0.0325(12) 0.0479(15)
C41 0.0198(9) 0.0228(9) 0.0265(9) 0.0038(7) 0.0079(7) 0.0099(7)
C42 0.0299(10) 0.0214(10) 0.0295(10) 0.0019(8) 0.0108(8) 0.0063(8)
C43 0.0338(11) 0.0274(10) 0.0316(10) 0.0087(8) 0.0129(8) 0.0074(9)
C44 0.0259(10) 0.0363(11) 0.0242(9) 0.0047(8) 0.0087(8) 0.0118(9)
C45 0.0300(10) 0.0251(10) 0.0316(10) -0.0013(8) 0.0036(8) 0.0069(8)
C46 0.0269(10) 0.0220(10) 0.0346(10) 0.0068(8) 0.0064(8) 0.0082(8)
O48 0.0477(9) 0.0463(9) 0.0255(7) 0.0045(6) 0.0074(6) 0.0088(7)
C48 0.0449(14) 0.0639(16) 0.0291(11) -0.0027(11) 0.0021(10) 0.0091(12)
C51 0.0199(9) 0.0191(9) 0.0266(9) 0.0045(7) 0.0068(7) 0.0069(7)
C52 0.0207(9) 0.0179(9) 0.0272(9) 0.0036(7) 0.0067(7) 0.0081(7)
C53 0.0270(10) 0.0255(10) 0.0242(9) 0.0068(7) 0.0091(7) 0.0119(8)
C54 0.0227(9) 0.0276(10) 0.0325(10) 0.0065(8) 0.0126(8) 0.0111(8)
C55 0.0227(9) 0.0336(11) 0.0335(10) 0.0090(8) 0.0073(8) 0.0143(8)
C56 0.0240(9) 0.0287(10) 0.0264(9) 0.0067(8) 0.0066(7) 0.0114(8)
O58 0.0284(7) 0.0547(9) 0.0348(7) 0.0137(7) 0.0168(6) 0.0219(7)
C58 0.0412(13) 0.0750(17) 0.0406(12) 0.0214(12) 0.0246(10) 0.0272(12)
C61 0.0225(9) 0.0253(10) 0.0223(9) 0.0056(7) 0.0041(7) 0.0116(8)
C62 0.0284(10) 0.0276(10) 0.0390(11) 0.0082(8) 0.0138(8) 0.0132(8)
C63 0.0334(11) 0.0299(11) 0.0387(11) 0.0060(9) 0.0166(9) 0.0168(9)
C64 0.0335(11) 0.0231(10) 0.0310(10) 0.0036(8) 0.0075(8) 0.0123(8)
C65 0.0308(10) 0.0276(10) 0.0367(11) 0.0077(8) 0.0134(8) 0.0094(8)
C66 0.0293(10) 0.0270(10) 0.0293(10) 0.0055(8) 0.0123(8) 0.0133(8)
O68 0.0479(9) 0.0222(7) 0.0545(9) 0.0006(6) 0.0234(7) 0.0123(7)
C68 0.0511(14) 0.0321(12) 0.0547(14) -0.0037(10) 0.0196(11) 0.0192(11)

loop_
_atom_type_symbol
_atom_type_description
_atom_type_scat_dispersion_real
_atom_type_scat_dispersion_imag
_atom_type_scat_source
C C 0.0033 0.0016 'International Tables Vol C Tables 4.2.6.8 and 6.1.1.4'
H H 0.0000 0.0000 'International Tables Vol C Tables 4.2.6.8 and 6.1.1.4'
O O 0.0106 0.0060 'International Tables Vol C Tables 4.2.6.8 and 6.1.1.4'

loop_
_geom_angle_atom_site_label_1
_geom_angle_atom_site_label_2
_geom_angle_atom_site_label_3
_geom_angle
C11 C1 C52 113.40(14)
C11 C1 C61 110.00(13)
C52 C1 C61 105.39(13)
C11 C1 C2 109.29(14)
C52 C1 C2 108.10(13)
C61 C1 C2 110.60(14)
C3 C2 C21 110.37(14)
C3 C2 C1 110.81(14)
C21 C2 C1 114.98(14)
C3 C2 H2 106.7
C21 C2 H2 106.7
C1 C2 H2 106.7
C4 C3 C31 122.26(16)
C4 C3 C2 120.14(15)
C31 C3 C2 117.53(14)
C3 C4 C51 120.21(15)
C3 C4 C41 120.07(15)
C51 C4 C41 119.43(15)
C16 C11 C12 116.71(16)
C16 C11 C1 121.43(15)
C12 C11 C1 121.78(15)
C13 C12 C11 121.59(17)
C13 C12 H12 119.2
C11 C12 H12 119.2
C12 C13 C14 120.74(17)
C12 C13 H13 119.6
C14 C13 H13 119.6
O18 C14 C13 116.38(17)
O18 C14 C15 124.70(17)
C13 C14 C15 118.92(17)
C14 C15 C16 119.79(17)
C14 C15 H15 120.1
C16 C15 H15 120.1
C15 C16 C11 122.24(17)
C15 C16 H16 118.9
C11 C16 H16 118.9
C14 O18 C18 117.58(15)
O18 C18 H18A 109.5
O18 C18 H18B 109.5
H18A C18 H18B 109.5
O18 C18 H18C 109.5
H18A C18 H18C 109.5
H18B C18 H18C 109.5
C26 C21 C22 117.00(17)
C26 C21 C2 122.77(16)
C22 C21 C2 120.24(16)
C23 C22 C21 121.63(18)
C23 C22 H22 119.2
C21 C22 H22 119.2
C22 C23 C24 120.01(18)
C22 C23 H23 120.0
C24 C23 H23 120.0
O28 C24 C25 124.22(19)
O28 C24 C23 116.05(18)
C25 C24 C23 119.73(18)
C24 C25 C26 119.46(18)
C24 C25 H25 120.3
C26 C25 H25 120.3
C25 C26 C21 122.05(17)
C25 C26 H26 119.0
C21 C26 H26 119.0
C24 O28 C28 117.30(18)
O28 C28 H28A 109.5
O28 C28 H28B 109.5
H28A C28 H28B 109.5
O28 C28 H28C 109.5
H28A C28 H28C 109.5
H28B C28 H28C 109.5
C36 C31 C32 117.29(17)
C36 C31 C3 121.20(16)
C32 C31 C3 121.49(16)
C33 C32 C31 121.06(18)
C33 C32 H32 119.5
C31 C32 H32 119.5
C32 C33 C34 120.69(19)
C32 C33 H33 119.7
C34 C33 H33 119.7
O38 C34 C33 115.93(18)
O38 C34 C35 124.45(19)
C33 C34 C35 119.61(18)
C34 C35 C36 119.42(18)
C34 C35 H35 120.3
C36 C35 H35 120.3
C35 C36 C31 121.92(18)
C35 C36 H36 119.0
C31 C36 H36 119.0
C34 O38 C38 117.54(18)
O38 C38 H38A 109.5
O38 C38 H38B 109.5
H38A C38 H38B 109.5
O38 C38 H38C 109.5
H38A C38 H38C 109.5
H38B C38 H38C 109.5
C46 C41 C42 117.09(16)
C46 C41 C4 123.21(16)
C42 C41 C4 119.62(15)
C43 C42 C41 121.63(17)
C43 C42 H42 119.2
C41 C42 H42 119.2
C42 C43 C44 120.49(18)
C42 C43 H43 119.8
C44 C43 H43 119.8
O48 C44 C45 125.38(17)
O48 C44 C43 115.17(17)
C45 C44 C43 119.44(17)
C44 C45 C46 119.14(17)
C44 C45 H45 120.4
C46 C45 H45 120.4
C41 C46 C45 122.17(17)
C41 C46 H46 118.9
C45 C46 H46 118.9
C44 O48 C48 117.64(17)
O48 C48 H48A 109.5
O48 C48 H48B 109.5
H48A C48 H48B 109.5
O48 C48 H48C 109.5
H48A C48 H48C 109.5
H48B C48 H48C 109.5
C56 C51 C52 118.36(15)
C56 C51 C4 120.86(15)
C52 C51 C4 120.66(15)
C53 C52 C51 119.74(15)
C53 C52 C1 122.41(15)
C51 C52 C1 117.71(15)
C54 C53 C52 120.60(16)
C54 C53 H53 119.7
C52 C53 H53 119.7
O58 C54 C53 124.46(16)
O58 C54 C55 115.46(16)
C53 C54 C55 120.07(16)
C56 C55 C54 119.47(16)
C56 C55 H55 120.3
C54 C55 H55 120.3
C55 C56 C51 121.74(16)
C55 C56 H56 119.1
C51 C56 H56 119.1
C54 O58 C58 117.40(15)
O58 C58 H58A 109.5
O58 C58 H58B 109.5
H58A C58 H58B 109.5
O58 C58 H58C 109.5
H58A C58 H58C 109.5
H58B C58 H58C 109.5
C62 C61 C66 116.72(16)
C62 C61 C1 125.11(16)
C66 C61 C1 118.16(15)
C61 C62 C63 121.91(18)
C61 C62 H62 119.0
C63 C62 H62 119.0
C64 C63 C62 119.86(17)
C64 C63 H63 120.1
C62 C63 H63 120.1
O68 C64 C63 125.38(17)
O68 C64 C65 115.28(17)
C63 C64 C65 119.34(17)
C66 C65 C64 120.03(18)
C66 C65 H65 120.0
C64 C65 H65 120.0
C65 C66 C61 122.11(17)
C65 C66 H66 118.9
C61 C66 H66 118.9
C64 O68 C68 118.01(16)
O68 C68 H68A 109.5
O68 C68 H68B 109.5
H68A C68 H68B 109.5
O68 C68 H68C 109.5
H68A C68 H68C 109.5
H68B C68 H68C 109.5

loop_
_geom_bond_atom_site_label_1
_geom_bond_atom_site_label_2
_geom_bond_distance
C1 C11 1.539(2)
C1 C52 1.541(2)
C1 C61 1.550(2)
C1 C2 1.571(2)
C2 C3 1.523(2)
C2 C21 1.524(2)
C2 H2 1.0000
C3 C4 1.348(2)
C3 C31 1.490(2)
C4 C51 1.476(2)
C4 C41 1.493(2)
C11 C16 1.392(2)
C11 C12 1.393(2)
C12 C13 1.381(3)
C12 H12 0.9500
C13 C14 1.384(3)
C13 H13 0.9500
C14 O18 1.364(2)
C14 C15 1.384(3)
C15 C16 1.388(2)
C15 H15 0.9500
C16 H16 0.9500
O18 C18 1.427(2)
C18 H18A 0.9800
C18 H18B 0.9800
C18 H18C 0.9800
C21 C26 1.390(2)
C21 C22 1.394(2)
C22 C23 1.383(3)
C22 H22 0.9500
C23 C24 1.384(3)
C23 H23 0.9500
C24 O28 1.377(2)
C24 C25 1.382(3)
C25 C26 1.388(3)
C25 H25 0.9500
C26 H26 0.9500
O28 C28 1.424(3)
C28 H28A 0.9800
C28 H28B 0.9800
C28 H28C 0.9800
C31 C36 1.391(2)
C31 C32 1.398(3)
C32 C33 1.377(3)
C32 H32 0.9500
C33 C34 1.381(3)
C33 H33 0.9500
C34 O38 1.369(2)
C34 C35 1.383(3)
C35 C36 1.388(3)
C35 H35 0.9500
C36 H36 0.9500
O38 C38 1.417(3)
C38 H38A 0.9800
C38 H38B 0.9800
C38 H38C 0.9800
C41 C46 1.382(2)
C41 C42 1.394(3)
C42 C43 1.370(3)
C42 H42 0.9500
C43 C44 1.384(3)
C43 H43 0.9500
C44 O48 1.369(2)
C44 C45 1.384(3)
C45 C46 1.393(3)
C45 H45 0.9500
C46 H46 0.9500
O48 C48 1.421(3)
C48 H48A 0.9800
C48 H48B 0.9800
C48 H48C 0.9800
C51 C56 1.399(2)
C51 C52 1.404(2)
C52 C53 1.392(2)
C53 C54 1.387(2)
C53 H53 0.9500
C54 O58 1.374(2)
C54 C55 1.388(2)
C55 C56 1.377(3)
C55 H55 0.9500
C56 H56 0.9500
O58 C58 1.425(2)
C58 H58A 0.9800
C58 H58B 0.9800
C58 H58C 0.9800
C61 C62 1.383(2)
C61 C66 1.400(3)
C62 C63 1.394(3)
C62 H62 0.9500
C63 C64 1.378(3)
C63 H63 0.9500
C64 O68 1.371(2)
C64 C65 1.389(3)
C65 C66 1.372(3)
C65 H65 0.9500
C66 H66 0.9500
O68 C68 1.427(2)
C68 H68A 0.9800
C68 H68B 0.9800
C68 H68C 0.9800

loop_
_geom_torsion_atom_site_label_1
_geom_torsion_atom_site_label_2
_geom_torsion_atom_site_label_3
_geom_torsion_atom_site_label_4
_geom_torsion
C11 C1 C2 C3 176.49(13)
C52 C1 C2 C3 52.63(17)
C61 C1 C2 C3 -62.27(17)
C11 C1 C2 C21 50.48(18)
C52 C1 C2 C21 -73.37(17)
C61 C1 C2 C21 171.72(14)
C21 C2 C3 C4 94.22(19)
C1 C2 C3 C4 -34.3(2)
C21 C2 C3 C31 -82.98(18)
C1 C2 C3 C31 148.49(15)
C31 C3 C4 C51 176.10(15)
C2 C3 C4 C51 -1.0(2)
C31 C3 C4 C41 2.4(3)
C2 C3 C4 C41 -174.67(15)
C52 C1 C11 C16 48.1(2)
C61 C1 C11 C16 165.80(16)
C2 C1 C11 C16 -72.6(2)
C52 C1 C11 C12 -135.35(17)
C61 C1 C11 C12 -17.6(2)
C2 C1 C11 C12 103.98(19)
C16 C11 C12 C13 0.8(3)
C1 C11 C12 C13 -175.93(18)
C11 C12 C13 C14 0.6(3)
C12 C13 C14 O18 179.04(18)
C12 C13 C14 C15 -1.5(3)
O18 C14 C15 C16 -179.63(18)
C13 C14 C15 C16 1.0(3)
C14 C15 C16 C11 0.5(3)
C12 C11 C16 C15 -1.3(3)
C1 C11 C16 C15 175.39(17)
C13 C14 O18 C18 -168.84(18)
C15 C14 O18 C18 11.7(3)
C3 C2 C21 C26 -48.9(2)
C1 C2 C21 C26 77.4(2)
C3 C2 C21 C22 130.78(17)
C1 C2 C21 C22 -102.98(19)
C26 C21 C22 C23 -2.0(3)
C2 C21 C22 C23 178.34(17)
C21 C22 C23 C24 -1.2(3)
C22 C23 C24 O28 -177.88(18)
C22 C23 C24 C25 2.6(3)
O28 C24 C25 C26 179.63(18)
C23 C24 C25 C26 -0.9(3)
C24 C25 C26 C21 -2.3(3)
C22 C21 C26 C25 3.7(3)
C2 C21 C26 C25 -176.58(17)
C25 C24 O28 C28 -15.2(3)
C23 C24 O28 C28 165.4(2)
C4 C3 C31 C36 57.8(2)
C2 C3 C31 C36 -125.03(18)
C4 C3 C31 C32 -120.3(2)
C2 C3 C31 C32 56.9(2)
C36 C31 C32 C33 -1.5(3)
C3 C31 C32 C33 176.74(18)
C31 C32 C33 C34 0.3(3)
C32 C33 C34 O38 179.75(18)
C32 C33 C34 C35 0.9(3)
O38 C34 C35 C36 -179.57(18)
C33 C34 C35 C36 -0.8(3)
C34 C35 C36 C31 -0.4(3)
C32 C31 C36 C35 1.5(3)
C3 C31 C36 C35 -176.66(17)
C33 C34 O38 C38 175.74(18)
C35 C34 O38 C38 -5.5(3)
C3 C4 C41 C46 -113.4(2)
C51 C4 C41 C46 72.8(2)
C3 C4 C41 C42 63.3(2)
C51 C4 C41 C42 -110.47(19)
C46 C41 C42 C43 1.1(3)
C4 C41 C42 C43 -175.83(17)
C41 C42 C43 C44 0.5(3)
C42 C43 C44 O48 179.91(17)
C42 C43 C44 C45 -1.0(3)
O48 C44 C45 C46 178.84(18)
C43 C44 C45 C46 -0.1(3)
C42 C41 C46 C45 -2.3(3)
C4 C41 C46 C45 174.53(17)
C44 C45 C46 C41 1.8(3)
C45 C44 O48 C48 -1.7(3)
C43 C44 O48 C48 177.33(18)
C3 C4 C51 C56 -159.65(17)
C41 C4 C51 C56 14.1(2)
C3 C4 C51 C52 16.3(2)
C41 C4 C51 C52 -170.00(15)
C56 C51 C52 C53 -1.0(2)
C4 C51 C52 C53 -177.03(16)
C56 C51 C52 C1 -176.79(15)
C4 C51 C52 C1 7.2(2)
C11 C1 C52 C53 22.3(2)
C61 C1 C52 C53 -98.08(18)
C2 C1 C52 C53 143.63(16)
C11 C1 C52 C51 -162.06(15)
C61 C1 C52 C51 77.56(18)
C2 C1 C52 C51 -40.72(19)
C51 C52 C53 C54 0.3(3)
C1 C52 C53 C54 175.84(16)
C52 C53 C54 O58 179.96(16)
C52 C53 C54 C55 0.9(3)
O58 C54 C55 C56 179.57(16)
C53 C54 C55 C56 -1.3(3)
C54 C55 C56 C51 0.5(3)
C52 C51 C56 C55 0.6(3)
C4 C51 C56 C55 176.64(16)
C53 C54 O58 C58 -0.6(3)
C55 C54 O58 C58 178.51(18)
C11 C1 C61 C62 109.38(19)
C52 C1 C61 C62 -128.04(18)
C2 C1 C61 C62 -11.4(2)
C11 C1 C61 C66 -69.94(19)
C52 C1 C61 C66 52.65(19)
C2 C1 C61 C66 169.25(15)
C66 C61 C62 C63 -2.0(3)
C1 C61 C62 C63 178.67(17)
C61 C62 C63 C64 0.8(3)
C62 C63 C64 O68 -178.35(18)
C62 C63 C64 C65 0.8(3)
O68 C64 C65 C66 178.20(17)
C63 C64 C65 C66 -1.0(3)
C64 C65 C66 C61 -0.3(3)
C62 C61 C66 C65 1.8(3)
C1 C61 C66 C65 -178.86(16)
C63 C64 O68 C68 7.5(3)
C65 C64 O68 C68 -171.63(18)
